data_7026148
loop_
_publ_author_name
'Oguadinma, Paul O.'
'Rodrigue-Witchel, Alexandre'
'Reber, Christian'
'Schaper, Frank'

_publ_section_title
;
 Intramolecular pi-stacking in copper(I) diketiminate phenanthroline
 complexes.
;
_journal_issue 37
_journal_name_full 'Dalton transactions (Cambridge, England : 2003)'
_journal_page_first 8759
_journal_page_last 8768
_journal_paper_doi 10.1039/c0dt00240b
_journal_volume 39
_journal_year 2010
_chemical_compound_source 'Synthesized by the authors. See text'
_chemical_formula_moiety 'C31 H29 Cu N4'
_chemical_formula_sum 'C31 H29 Cu N4'
_chemical_formula_weight 521.12
_chemical_name_systematic
;
?
;
_space_group_IT_number 14
_symmetry_cell_setting monoclinic
_symmetry_space_group_name_Hall '-P 2yn'
_symmetry_space_group_name_H-M 'P 1 21/n 1'
_atom_sites_solution_hydrogens geom
_atom_sites_solution_primary direct
_atom_sites_solution_secondary difmap
_audit_creation_method SHELXL-97
_cell_angle_alpha 90.00
_cell_angle_beta 108.178(2)
_cell_angle_gamma 90.00
_cell_formula_units_Z 4
_cell_length_a 12.9479(5)
_cell_length_b 13.3925(6)
_cell_length_c 15.6537(6)
_cell_measurement_reflns_used 7754
_cell_measurement_temperature 200
_cell_measurement_theta_max 69.77
_cell_measurement_theta_min 3.88
_cell_volume 2578.95(18)
_computing_cell_refinement 'APEX II (Bruker, 2006)'
_computing_data_collection 'APEX II (Bruker, 2006)'
_computing_data_reduction 'SAINT (Bruker, 2004)'
_computing_molecular_graphics 'SHELXTL (Bruker, 1997)'
_computing_publication_material 'UdMX (local program)'
_computing_structure_refinement 'SHELXL97 (Sheldrick, 1997)'
_computing_structure_solution 'SHELXS97 (Sheldrick, 1997)'
_diffrn_ambient_temperature 200
_diffrn_detector_area_resol_mean 5.5
_diffrn_measured_fraction_theta_full 0.994
_diffrn_measured_fraction_theta_max 0.994
_diffrn_measurement_device_type 'Bruker Smart 6000'
_diffrn_measurement_method \w
_diffrn_radiation_monochromator 'Montel 200 optics'
_diffrn_radiation_source 'Rotating Anode'
_diffrn_radiation_type CuK\a
_diffrn_radiation_wavelength 1.54178
_diffrn_reflns_av_R_equivalents 0.045
_diffrn_reflns_av_sigmaI/netI 0.0347
_diffrn_reflns_limit_h_max 16
_diffrn_reflns_limit_h_min -15
_diffrn_reflns_limit_k_max 16
_diffrn_reflns_limit_k_min -16
_diffrn_reflns_limit_l_max 19
_diffrn_reflns_limit_l_min -19
_diffrn_reflns_number 33584
_diffrn_reflns_theta_full 72.42
_diffrn_reflns_theta_max 72.42
_diffrn_reflns_theta_min 3.88
_diffrn_standards_decay_% 0.00
_diffrn_standards_number 5
_exptl_absorpt_coefficient_mu 1.391
_exptl_absorpt_correction_T_max 0.8701
_exptl_absorpt_correction_T_min 0.6321
_exptl_absorpt_correction_type multi-scan
_exptl_absorpt_process_details 'Sadabs (Sheldrick,1996)'
_exptl_crystal_colour green
_exptl_crystal_density_diffrn 1.342
_exptl_crystal_density_method 'not measured'
_exptl_crystal_description block
_exptl_crystal_F_000 1088
_exptl_crystal_size_max 0.18
_exptl_crystal_size_mid 0.14
_exptl_crystal_size_min 0.10
_refine_diff_density_max 0.785
_refine_diff_density_min -0.754
_refine_diff_density_rms 0.070
_refine_ls_extinction_method none
_refine_ls_goodness_of_fit_ref 1.019
_refine_ls_hydrogen_treatment constr
_refine_ls_matrix_type full
_refine_ls_number_parameters 327
_refine_ls_number_reflns 5068
_refine_ls_number_restraints 0
_refine_ls_restrained_S_all 1.019
_refine_ls_R_factor_all 0.0731
_refine_ls_R_factor_gt 0.0557
_refine_ls_shift/su_max 0.005
_refine_ls_shift/su_mean 0.000
_refine_ls_structure_factor_coef Fsqd
_refine_ls_weighting_details 'calc w=1/[\s^2^(Fo^2^)+(0.1101P)^2^+0.0000P] where P=(Fo^2^+2Fc^2^)/3'
_refine_ls_weighting_scheme calc
_refine_ls_wR_factor_gt 0.1553
_refine_ls_wR_factor_ref 0.1672
_reflns_number_gt 3604
_reflns_number_total 5068
_reflns_threshold_expression I>2\s(I)
_cod_data_source_file c0dt00240b.txt
_cod_data_source_block paul04
_cod_depositor_comments
;
The following automatic conversions were performed:

'_symmetry_cell_setting' value 'Monoclinic' changed to 'monoclinic'
according to /home/saulius/struct/CIF-dictionaries/cif_core.dic
dictionary named 'cif_core.dic' version 2.4.2 from
2011-04-26.

'_geom_bond_publ_flag' value 'Y' changed to 'y'
according to /home/saulius/struct/CIF-dictionaries/cif_core.dic
dictionary named 'cif_core.dic' version 2.4.2 from 2011-04-26 (42
times).

'_geom_angle_publ_flag' value 'Y' changed to 'y' according
to /home/saulius/struct/CIF-dictionaries/cif_core.dic dictionary
named 'cif_core.dic' version 2.4.2 from 2011-04-26 (63
times).

'_geom_torsion_publ_flag' value 'Y' changed to 'y' according
to /home/saulius/struct/CIF-dictionaries/cif_core.dic dictionary
named 'cif_core.dic' version 2.4.2 from 2011-04-26 (97 times).

Automatic conversion script
Id: cif_fix_values 1891 2012-01-12 08:04:46Z andrius 
;
_cod_original_sg_symbol_H-M P21/n
_cod_database_code 7026148

loop_
_symmetry_equiv_pos_as_xyz
'x, y, z'
'-x+1/2, y+1/2, -z+1/2'
'-x, -y, -z'
'x-1/2, -y-1/2, z-1/2'

loop_
_atom_site_label
_atom_site_type_symbol
_atom_site_fract_x
_atom_site_fract_y
_atom_site_fract_z
_atom_site_U_iso_or_equiv
_atom_site_adp_type
_atom_site_occupancy
_atom_site_symmetry_multiplicity
_atom_site_calc_flag
_atom_site_refinement_flags
Cu1 Cu 0.80489(3) 0.16926(4) 0.24711(3) 0.0582(2) Uani 1 1 d .
N1 N 0.91317(18) 0.19665(18) 0.18632(15) 0.0439(5) Uani 1 1 d .
N2 N 0.67576(19) 0.14790(19) 0.14039(16) 0.0519(6) Uani 1 1 d .
N3 N 0.79683(17) 0.26455(17) 0.35523(14) 0.0420(5) Uani 1 1 d .
N4 N 0.85090(17) 0.07184(17) 0.35513(14) 0.0420(5) Uani 1 1 d .
C1 C 0.9667(3) 0.2332(3) 0.0509(2) 0.0687(10) Uani 1 1 d .
H1A H 1.0178 0.2826 0.0868 0.103 Uiso 1 1 calc R
H1B H 0.9293 0.2612 -0.0086 0.103 Uiso 1 1 calc R
H1C H 1.0065 0.1730 0.0442 0.103 Uiso 1 1 calc R
C2 C 0.8834(2) 0.2067(2) 0.09778(19) 0.0470(7) Uani 1 1 d .
C3 C 0.7781(3) 0.1931(2) 0.04119(18) 0.0483(7) Uani 1 1 d .
H3A H 0.7686 0.2063 -0.0204 0.058 Uiso 1 1 calc R
C4 C 0.6828(2) 0.1632(2) 0.05915(18) 0.0465(7) Uani 1 1 d .
C5 C 0.5852(3) 0.1445(3) -0.0240(2) 0.0667(9) Uani 1 1 d .
H5A H 0.5221 0.1811 -0.0183 0.100 Uiso 1 1 calc R
H5B H 0.5689 0.0729 -0.0294 0.100 Uiso 1 1 calc R
H5C H 0.6020 0.1676 -0.0776 0.100 Uiso 1 1 calc R
C6 C 1.0987(2) 0.1163(2) 0.22643(18) 0.0454(6) Uani 1 1 d .
C7 C 1.0551(3) 0.0301(2) 0.1823(2) 0.0571(8) Uani 1 1 d .
H7A H 0.9784 0.0231 0.1587 0.068 Uiso 1 1 calc R
C8 C 1.1227(3) -0.0475(3) 0.1718(2) 0.0661(9) Uani 1 1 d .
H8A H 1.0916 -0.1071 0.1417 0.079 Uiso 1 1 calc R
C9 C 1.2329(3) -0.0381(3) 0.2045(2) 0.0667(9) Uani 1 1 d .
H9A H 1.2783 -0.0904 0.1960 0.080 Uiso 1 1 calc R
C10 C 1.2778(3) 0.0465(3) 0.2496(2) 0.0626(9) Uani 1 1 d .
H10A H 1.3545 0.0527 0.2738 0.075 Uiso 1 1 calc R
C11 C 1.2108(2) 0.1236(3) 0.25997(19) 0.0531(7) Uani 1 1 d .
H11A H 1.2427 0.1826 0.2908 0.064 Uiso 1 1 calc R
C12 C 1.0283(2) 0.2039(2) 0.2373(2) 0.0541(7) Uani 1 1 d .
H12A H 1.0352 0.2104 0.3019 0.065 Uiso 1 1 calc R
H12B H 1.0576 0.2657 0.2191 0.065 Uiso 1 1 calc R
C13 C 0.5674(2) 0.0983(3) 0.2393(2) 0.0526(7) Uani 1 1 d .
C14 C 0.5788(3) 0.0032(3) 0.2764(3) 0.0723(11) Uani 1 1 d .
H14A H 0.5873 -0.0539 0.2432 0.087 Uiso 1 1 calc R
C15 C 0.5772(3) -0.0047(3) 0.3704(3) 0.0788(12) Uani 1 1 d .
H15A H 0.5869 -0.0669 0.4011 0.095 Uiso 1 1 calc R
C16 C 0.5611(3) 0.0817(3) 0.4109(2) 0.0661(9) Uani 1 1 d .
H16A H 0.5593 0.0796 0.4711 0.079 Uiso 1 1 calc R
C17 C 0.5478(3) 0.1695(3) 0.3675(3) 0.0751(11) Uani 1 1 d .
H17A H 0.5355 0.2279 0.3974 0.090 Uiso 1 1 calc R
C18 C 0.5514(3) 0.1767(3) 0.2833(3) 0.0658(9) Uani 1 1 d .
H18A H 0.5422 0.2401 0.2548 0.079 Uiso 1 1 calc R
C19 C 0.5720(3) 0.1059(4) 0.1419(2) 0.0775(11) Uani 1 1 d .
H19A H 0.5625 0.0386 0.1143 0.093 Uiso 1 1 calc R
H19B H 0.5118 0.1487 0.1059 0.093 Uiso 1 1 calc R
C20 C 0.7697(2) 0.3606(2) 0.3569(2) 0.0560(8) Uani 1 1 d .
H20A H 0.7626 0.3997 0.3047 0.067 Uiso 1 1 calc R
C21 C 0.7511(3) 0.4074(2) 0.4312(3) 0.0632(9) Uani 1 1 d .
H21A H 0.7316 0.4760 0.4285 0.076 Uiso 1 1 calc R
C22 C 0.7614(3) 0.3535(3) 0.5066(2) 0.0637(9) Uani 1 1 d .
H22A H 0.7488 0.3839 0.5573 0.076 Uiso 1 1 calc R
C23 C 0.7905(2) 0.2530(2) 0.50943(19) 0.0515(7) Uani 1 1 d .
C24 C 0.8023(3) 0.1892(3) 0.5860(2) 0.0630(9) Uani 1 1 d .
H24A H 0.7924 0.2168 0.6388 0.076 Uiso 1 1 calc R
C25 C 0.8267(3) 0.0926(3) 0.5849(2) 0.0636(9) Uani 1 1 d .
H25A H 0.8330 0.0528 0.6364 0.076 Uiso 1 1 calc R
C26 C 0.8436(2) 0.0479(2) 0.50706(19) 0.0500(7) Uani 1 1 d .
C27 C 0.8687(3) -0.0538(2) 0.5017(2) 0.0628(9) Uani 1 1 d .
H27A H 0.8730 -0.0974 0.5505 0.075 Uiso 1 1 calc R
C28 C 0.8868(3) -0.0895(2) 0.4258(3) 0.0638(9) Uani 1 1 d .
H28A H 0.9048 -0.1577 0.4216 0.077 Uiso 1 1 calc R
C29 C 0.8784(2) -0.0243(2) 0.3552(2) 0.0544(7) Uani 1 1 d .
H29A H 0.8931 -0.0496 0.3035 0.065 Uiso 1 1 calc R
C30 C 0.8348(2) 0.1077(2) 0.43110(16) 0.0391(6) Uani 1 1 d .
C31 C 0.8075(2) 0.2114(2) 0.43198(16) 0.0398(6) Uani 1 1 d .

loop_
_atom_site_aniso_label
_atom_site_aniso_U_11
_atom_site_aniso_U_22
_atom_site_aniso_U_33
_atom_site_aniso_U_23
_atom_site_aniso_U_13
_atom_site_aniso_U_12
Cu1 0.0363(3) 0.1056(5) 0.0310(2) 0.0090(2) 0.00785(18) -0.0048(2)
N1 0.0369(12) 0.0586(14) 0.0364(11) -0.0016(10) 0.0119(9) -0.0027(10)
N2 0.0380(12) 0.0726(17) 0.0406(13) 0.0094(11) 0.0059(10) -0.0064(11)
N3 0.0348(11) 0.0471(13) 0.0404(12) 0.0091(10) 0.0065(9) -0.0059(9)
N4 0.0360(11) 0.0492(13) 0.0342(11) 0.0016(9) 0.0015(9) -0.0021(10)
C1 0.078(2) 0.081(2) 0.060(2) 0.0167(18) 0.0404(18) 0.0092(19)
C2 0.0550(17) 0.0480(15) 0.0421(15) 0.0047(12) 0.0208(13) 0.0076(13)
C3 0.0605(18) 0.0533(17) 0.0310(13) 0.0047(12) 0.0140(12) 0.0132(13)
C4 0.0539(17) 0.0426(15) 0.0342(13) 0.0009(11) 0.0010(12) 0.0054(12)
C5 0.065(2) 0.070(2) 0.0481(18) 0.0014(16) -0.0075(16) 0.0023(17)
C6 0.0387(14) 0.0618(18) 0.0354(13) 0.0015(12) 0.0112(11) -0.0062(13)
C7 0.0451(16) 0.065(2) 0.0555(18) -0.0068(15) 0.0081(14) -0.0021(14)
C8 0.075(2) 0.065(2) 0.0530(19) -0.0066(16) 0.0123(17) 0.0020(17)
C9 0.066(2) 0.084(3) 0.0554(19) 0.0126(18) 0.0271(17) 0.0196(19)
C10 0.0397(16) 0.085(2) 0.065(2) 0.0168(18) 0.0189(15) 0.0034(16)
C11 0.0402(15) 0.070(2) 0.0483(17) 0.0042(14) 0.0124(13) -0.0086(14)
C12 0.0411(15) 0.068(2) 0.0524(17) -0.0115(15) 0.0142(13) -0.0083(14)
C13 0.0316(14) 0.071(2) 0.0536(17) 0.0035(15) 0.0108(12) -0.0048(13)
C14 0.0378(16) 0.076(2) 0.106(3) -0.032(2) 0.0252(18) -0.0014(15)
C15 0.0421(18) 0.084(3) 0.106(3) 0.031(2) 0.0180(19) -0.0004(17)
C16 0.0510(18) 0.101(3) 0.0519(19) -0.0010(19) 0.0238(15) -0.0060(18)
C17 0.058(2) 0.091(3) 0.080(3) -0.011(2) 0.026(2) -0.0134(19)
C18 0.0458(18) 0.074(2) 0.078(2) -0.0079(19) 0.0199(17) -0.0079(15)
C19 0.054(2) 0.121(3) 0.0522(19) -0.005(2) 0.0083(16) -0.015(2)
C20 0.0413(16) 0.0551(18) 0.063(2) 0.0161(15) 0.0039(14) -0.0070(13)
C21 0.0526(18) 0.0447(17) 0.085(3) -0.0106(17) 0.0112(17) -0.0047(14)
C22 0.062(2) 0.064(2) 0.060(2) -0.0167(17) 0.0123(16) -0.0076(16)
C23 0.0458(15) 0.0630(19) 0.0435(15) -0.0063(14) 0.0107(12) -0.0084(14)
C24 0.068(2) 0.089(3) 0.0344(15) -0.0057(16) 0.0184(14) -0.0113(18)
C25 0.064(2) 0.088(3) 0.0388(16) 0.0199(16) 0.0159(14) -0.0049(18)
C26 0.0453(15) 0.0597(18) 0.0415(15) 0.0114(13) 0.0084(12) -0.0078(13)
C27 0.0515(18) 0.062(2) 0.068(2) 0.0299(17) 0.0095(16) -0.0032(15)
C28 0.0554(19) 0.0464(18) 0.082(2) 0.0070(17) 0.0101(17) -0.0005(14)
C29 0.0440(16) 0.0561(18) 0.0554(18) -0.0051(14) 0.0041(13) 0.0001(13)
C30 0.0323(12) 0.0470(15) 0.0345(13) 0.0067(11) 0.0053(10) -0.0051(11)
C31 0.0351(13) 0.0492(15) 0.0323(12) 0.0021(11) 0.0063(10) -0.0085(11)

loop_
_atom_type_symbol
_atom_type_description
_atom_type_scat_dispersion_real
_atom_type_scat_dispersion_imag
_atom_type_scat_source
C C 0.0181 0.0091 'International Tables Vol C Tables 4.2.6.8 and 6.1.1.4'
H H 0.0000 0.0000 'International Tables Vol C Tables 4.2.6.8 and 6.1.1.4'
N N 0.0311 0.0180 'International Tables Vol C Tables 4.2.6.8 and 6.1.1.4'
Cu Cu -1.9646 0.5888 'International Tables Vol C Tables 4.2.6.8 and 6.1.1.4'

loop_
_geom_angle_atom_site_label_1
_geom_angle_atom_site_label_2
_geom_angle_atom_site_label_3
_geom_angle
_geom_angle_publ_flag
N1 CU1 N2 99.27(10) y
N1 CU1 N4 116.58(9) y
N2 CU1 N4 123.34(9) y
N1 CU1 N3 119.31(9) y
N2 CU1 N3 120.96(10) y
N4 CU1 N3 78.65(9) y
C2 N1 C12 118.7(2) y
C2 N1 CU1 120.58(19) y
C12 N1 CU1 120.71(18) y
C4 N2 C19 114.5(3) y
C4 N2 CU1 119.78(19) y
C19 N2 CU1 125.4(2) y
C20 N3 C31 116.1(2) y
C20 N3 CU1 131.7(2) y
C31 N3 CU1 111.54(18) y
C29 N4 C30 117.0(2) y
C29 N4 CU1 128.0(2) y
C30 N4 CU1 114.11(17) y
C2 C1 H1A 109.5 ?
C2 C1 H1B 109.5 ?
H1A C1 H1B 109.5 ?
C2 C1 H1C 109.5 ?
H1A C1 H1C 109.5 ?
H1B C1 H1C 109.5 ?
N1 C2 C3 124.2(3) y
N1 C2 C1 120.6(3) y
C3 C2 C1 115.2(3) y
C4 C3 C2 131.2(3) y
C4 C3 H3A 114.4 ?
C2 C3 H3A 114.4 ?
N2 C4 C3 124.4(3) y
N2 C4 C5 120.6(3) y
C3 C4 C5 114.9(3) y
C4 C5 H5A 109.5 ?
C4 C5 H5B 109.5 ?
H5A C5 H5B 109.5 ?
C4 C5 H5C 109.5 ?
H5A C5 H5C 109.5 ?
H5B C5 H5C 109.5 ?
C7 C6 C11 117.9(3) y
C7 C6 C12 122.4(3) y
C11 C6 C12 119.7(3) y
C6 C7 C8 120.6(3) y
C6 C7 H7A 119.7 ?
C8 C7 H7A 119.7 ?
C9 C8 C7 120.4(3) y
C9 C8 H8A 119.8 ?
C7 C8 H8A 119.8 ?
C10 C9 C8 119.9(3) y
C10 C9 H9A 120.1 ?
C8 C9 H9A 120.1 ?
C9 C10 C11 119.7(3) y
C9 C10 H10A 120.1 ?
C11 C10 H10A 120.1 ?
C6 C11 C10 121.5(3) y
C6 C11 H11A 119.3 ?
C10 C11 H11A 119.3 ?
N1 C12 C6 115.6(2) y
N1 C12 H12A 108.4 ?
C6 C12 H12A 108.4 ?
N1 C12 H12B 108.4 ?
C6 C12 H12B 108.4 ?
H12A C12 H12B 107.5 ?
C18 C13 C14 122.1(3) y
C18 C13 C19 121.8(3) y
C14 C13 C19 116.1(3) y
C13 C14 C15 116.6(3) y
C13 C14 H14A 121.7 ?
C15 C14 H14A 121.7 ?
C16 C15 C14 116.8(3) y
C16 C15 H15A 121.6 ?
C14 C15 H15A 121.6 ?
C17 C16 C15 121.5(4) y
C17 C16 H16A 119.3 ?
C15 C16 H16A 119.3 ?
C18 C17 C16 121.5(4) y
C18 C17 H17A 119.2 ?
C16 C17 H17A 119.2 ?
C13 C18 C17 121.5(4) y
C13 C18 H18A 119.3 ?
C17 C18 H18A 119.3 ?
N2 C19 C13 111.0(3) y
N2 C19 H19A 109.4 ?
C13 C19 H19A 109.4 ?
N2 C19 H19B 109.4 ?
C13 C19 H19B 109.4 ?
H19A C19 H19B 108 ?
N3 C20 C21 124.0(3) y
N3 C20 H20A 118 ?
C21 C20 H20A 118 ?
C22 C21 C20 119.2(3) y
C22 C21 H21A 120.4 ?
C20 C21 H21A 120.4 ?
C21 C22 C23 119.6(3) y
C21 C22 H22A 120.2 ?
C23 C22 H22A 120.2 ?
C31 C23 C22 117.8(3) y
C31 C23 C24 118.4(3) y
C22 C23 C24 123.8(3) y
C25 C24 C23 121.9(3) y
C25 C24 H24A 119 ?
C23 C24 H24A 119 ?
C24 C25 C26 121.1(3) y
C24 C25 H25A 119.5 ?
C26 C25 H25A 119.5 ?
C30 C26 C25 119.0(3) y
C30 C26 C27 117.3(3) y
C25 C26 C27 123.7(3) y
C28 C27 C26 119.7(3) y
C28 C27 H27A 120.1 ?
C26 C27 H27A 120.1 ?
C27 C28 C29 118.7(3) y
C27 C28 H28A 120.6 ?
C29 C28 H28A 120.6 ?
N4 C29 C28 124.2(3) y
N4 C29 H29A 117.9 ?
C28 C29 H29A 117.9 ?
N4 C30 C26 122.9(3) y
N4 C30 C31 117.2(2) y
C26 C30 C31 119.8(2) y
N3 C31 C23 123.3(3) y
N3 C31 C30 117.0(2) y
C23 C31 C30 119.7(2) y

loop_
_geom_bond_atom_site_label_1
_geom_bond_atom_site_label_2
_geom_bond_distance
_geom_bond_publ_flag
Cu1 N1 1.959(2) y
Cu1 N2 1.981(2) y
Cu1 N4 2.071(2) y
Cu1 N3 2.148(2) y
N1 C2 1.325(3) y
N1 C12 1.459(3) y
N2 C4 1.319(4) y
N2 C19 1.464(4) y
N3 C20 1.335(4) y
N3 C31 1.366(3) y
N4 C29 1.335(4) y
N4 C30 1.358(3) y
C1 C2 1.524(4) y
C1 H1a 0.98 ?
C1 H1b 0.98 ?
C1 H1c 0.98 ?
C2 C3 1.387(4) y
C3 C4 1.406(4) y
C3 H3a 0.95 ?
C4 C5 1.525(4) y
C5 H5a 0.98 ?
C5 H5b 0.98 ?
C5 H5c 0.98 ?
C6 C7 1.372(4) y
C6 C11 1.385(3) y
C6 C12 1.527(4) y
C7 C8 1.402(5) y
C7 H7a 0.95 ?
C8 C9 1.362(5) y
C8 H8a 0.95 ?
C9 C10 1.366(5) y
C9 H9a 0.95 ?
C10 C11 1.389(5) y
C10 H10a 0.95 ?
C11 H11a 0.95 ?
C12 H12a 0.99 ?
C12 H12b 0.99 ?
C13 C18 1.306(5) y
C13 C14 1.389(5) y
C13 C19 1.548(4) y
C14 C15 1.483(6) y
C14 H14a 0.95 ?
C15 C16 1.366(5) y
C15 H15a 0.95 ?
C16 C17 1.341(5) y
C16 H16a 0.95 ?
C17 C18 1.338(5) y
C17 H17a 0.95 ?
C18 H18a 0.95 ?
C19 H19a 0.99 ?
C19 H19b 0.99 ?
C20 C21 1.407(5) y
C20 H20a 0.95 ?
C21 C22 1.355(5) y
C21 H21a 0.95 ?
C22 C23 1.395(4) y
C22 H22a 0.95 ?
C23 C31 1.412(4) y
C23 C24 1.440(4) y
C24 C25 1.333(5) y
C24 H24a 0.95 ?
C25 C26 1.434(4) y
C25 H25a 0.95 ?
C26 C30 1.409(3) y
C26 C27 1.409(4) y
C27 C28 1.366(5) y
C27 H27a 0.95 ?
C28 C29 1.387(5) y
C28 H28a 0.95 ?
C29 H29a 0.95 ?
C30 C31 1.434(4) y

loop_
_geom_torsion_atom_site_label_1
_geom_torsion_atom_site_label_2
_geom_torsion_atom_site_label_3
_geom_torsion_atom_site_label_4
_geom_torsion
_geom_torsion_publ_flag
N2 CU1 N1 C2 7.2(2) y
N4 CU1 N1 C2 142.0(2) y
N3 CU1 N1 C2 -126.4(2) y
N2 CU1 N1 C12 -171.2(2) y
N4 CU1 N1 C12 -36.5(2) y
N3 CU1 N1 C12 55.2(2) y
N1 CU1 N2 C4 -5.6(2) y
N4 CU1 N2 C4 -136.2(2) y
N3 CU1 N2 C4 126.9(2) y
N1 CU1 N2 C19 167.8(3) y
N4 CU1 N2 C19 37.2(3) y
N3 CU1 N2 C19 -59.7(3) y
N1 CU1 N3 C20 66.1(3) y
N2 CU1 N3 C20 -57.5(3) y
N4 CU1 N3 C20 -179.7(2) y
N1 CU1 N3 C31 -124.05(17) y
N2 CU1 N3 C31 112.44(18) y
N4 CU1 N3 C31 -9.80(16) y
N1 CU1 N4 C29 -62.4(3) y
N2 CU1 N4 C29 60.6(3) y
N3 CU1 N4 C29 -179.7(2) y
N1 CU1 N4 C30 128.21(18) y
N2 CU1 N4 C30 -108.78(19) y
N3 CU1 N4 C30 10.96(17) y
C12 N1 C2 C3 174.3(3) y
CU1 N1 C2 C3 -4.2(4) y
C12 N1 C2 C1 -4.6(4) y
CU1 N1 C2 C1 176.9(2) y
N1 C2 C3 C4 -3.0(5) y
C1 C2 C3 C4 175.9(3) y
C19 N2 C4 C3 -173.2(3) y
CU1 N2 C4 C3 1.0(4) y
C19 N2 C4 C5 4.3(4) y
CU1 N2 C4 C5 178.4(2) y
C2 C3 C4 N2 4.9(5) y
C2 C3 C4 C5 -172.6(3) y
C11 C6 C7 C8 -0.1(5) y
C12 C6 C7 C8 178.4(3) y
C6 C7 C8 C9 -0.7(5) y
C7 C8 C9 C10 1.5(5) y
C8 C9 C10 C11 -1.5(5) y
C7 C6 C11 C10 0.0(4) y
C12 C6 C11 C10 -178.5(3) y
C9 C10 C11 C6 0.8(5) y
C2 N1 C12 C6 -71.1(4) y
CU1 N1 C12 C6 107.4(3) y
C7 C6 C12 N1 -9.0(4) y
C11 C6 C12 N1 169.4(3) y
C18 C13 C14 C15 -2.8(4) y
C19 C13 C14 C15 178.6(3) y
C13 C14 C15 C16 2.0(4) y
C14 C15 C16 C17 -0.2(5) y
C15 C16 C17 C18 -1.1(6) y
C14 C13 C18 C17 1.6(5) y
C19 C13 C18 C17 -179.9(3) y
C16 C17 C18 C13 0.5(6) y
C4 N2 C19 C13 -175.5(3) y
CU1 N2 C19 C13 10.8(5) y
C18 C13 C19 N2 76.0(4) y
C14 C13 C19 N2 -105.4(4) y
C31 N3 C20 C21 -0.7(4) y
CU1 N3 C20 C21 168.8(2) y
N3 C20 C21 C22 0.4(5) y
C20 C21 C22 C23 0.3(5) y
C21 C22 C23 C31 -0.5(5) y
C21 C22 C23 C24 -179.3(3) y
C31 C23 C24 C25 -1.2(5) y
C22 C23 C24 C25 177.7(3) y
C23 C24 C25 C26 0.7(5) y
C24 C25 C26 C30 0.5(5) y
C24 C25 C26 C27 -179.5(3) y
C30 C26 C27 C28 2.1(4) y
C25 C26 C27 C28 -177.9(3) y
C26 C27 C28 C29 -0.9(5) y
C30 N4 C29 C28 2.8(4) y
CU1 N4 C29 C28 -166.3(2) y
C27 C28 C29 N4 -1.7(5) y
C29 N4 C30 C26 -1.5(4) y
CU1 N4 C30 C26 169.2(2) y
C29 N4 C30 C31 178.8(2) y
CU1 N4 C30 C31 -10.6(3) y
C25 C26 C30 N4 179.1(3) y
C27 C26 C30 N4 -0.9(4) y
C25 C26 C30 C31 -1.1(4) y
C27 C26 C30 C31 178.8(2) y
C20 N3 C31 C23 0.5(4) y
CU1 N3 C31 C23 -171.1(2) y
C20 N3 C31 C30 179.0(2) y
CU1 N3 C31 C30 7.4(3) y
C22 C23 C31 N3 0.1(4) y
C24 C23 C31 N3 179.0(3) y
C22 C23 C31 C30 -178.4(3) y
C24 C23 C31 C30 0.5(4) y
N4 C30 C31 N3 1.8(3) y
C26 C30 C31 N3 -178.0(2) y
N4 C30 C31 C23 -179.6(2) y
C26 C30 C31 C23 0.6(4) y
